data_2242795
loop_
_publ_author_name
'Popek, Rafal'
'Crundwell, Guy'

_publ_section_title
;
 Crystal structures of 2,3-bis(thiophen-2-yl)pyrido[2,3-<i>b</i>]pyrazine
 and 7-bromo-2,3-bis(thiophen-2-yl)pyrido[2,3-<i>b</i>]pyrazine
;
_journal_issue 1
_journal_name_full 'Acta Crystallographica Section E'
_journal_page_first 89
_journal_page_last 93
_journal_paper_doi 10.1107/S2056989018016882
_journal_volume 75
_journal_year 2019
_chemical_formula_iupac 'C15 H9 N3 S2'
_chemical_formula_moiety 'C15 H9 N3 S2'
_chemical_formula_sum 'C15 H9 N3 S2'
_chemical_formula_weight 295.37
_chemical_melting_point 451
_chemical_name_common
;
2,3-bis(thien-2-yl)pyrido[2,3-<i>b</i>]pyrazine
;
_chemical_name_systematic
;
2,3-Bis(thiophen-2-yl)pyrido[2,3-<i>b</i>]pyrazine
;
_space_group_crystal_system monoclinic
_space_group_IT_number 14
_space_group_name_Hall '-P 2ybc'
_space_group_name_H-M_alt 'P 1 21/c 1'
_symmetry_space_group_name_Hall '-P 2ybc'
_symmetry_space_group_name_H-M 'P 1 21/c 1'
_audit_creation_method
;
Olex2 1.2
(compiled 2018.04.03 svn.r3497 for OlexSys, GUI svn.r5486)
;
_cell_angle_alpha 90.00
_cell_angle_beta 92.0296(18)
_cell_angle_gamma 90.00
_cell_formula_units_Z 4
_cell_length_a 5.25147(12)
_cell_length_b 14.1093(3)
_cell_length_c 17.7690(3)
_cell_measurement_reflns_used 6256
_cell_measurement_temperature 293(2)
_cell_measurement_theta_max 32.1060
_cell_measurement_theta_min 4.4680
_cell_volume 1315.76(5)
_computing_cell_refinement
;
CrysAlis PRO (Rigaku OD, 2018)
;
_computing_data_collection
;
CrysAlis PRO (Rigaku OD, 2018)
;
_computing_data_reduction
;
CrysAlis PRO (Rigaku OD, 2018)
;
_computing_molecular_graphics
;
ORTEP-3 for Windows (Farrugia, 2012) and Mercury (Macrae <i>et al.</i>,
2008)
;
_computing_publication_material
;
<i>OLEX2</i> (Dolomanov <i>et al.</i>,  2009)
;
_computing_structure_refinement
;
SHELXL97 (Sheldrick, 2008)
;
_computing_structure_solution
;
SHELXS97 (Sheldrick, 2008)
;
_diffrn_ambient_temperature 293(2)
_diffrn_detector_area_resol_mean 16.1790
_diffrn_measured_fraction_theta_full 0.995
_diffrn_measured_fraction_theta_max 0.937
_diffrn_measurement_device 'four-circle diffractometer'
_diffrn_measurement_device_type 'Rigaku Xcalibur Sapphire3'
_diffrn_measurement_method '\w scans'
_diffrn_radiation_monochromator graphite
_diffrn_radiation_type MoK\a
_diffrn_radiation_wavelength 0.71073
_diffrn_reflns_av_R_equivalents 0.0208
_diffrn_reflns_av_unetI/netI 0.0194
_diffrn_reflns_limit_h_max 6
_diffrn_reflns_limit_h_min -8
_diffrn_reflns_limit_k_max 21
_diffrn_reflns_limit_k_min -21
_diffrn_reflns_limit_l_max 26
_diffrn_reflns_limit_l_min -27
_diffrn_reflns_number 19251
_diffrn_reflns_theta_full 29.00
_diffrn_reflns_theta_max 33.33
_diffrn_reflns_theta_min 4.14
_diffrn_source 'Enhance (Mo) X-ray Source'
_exptl_absorpt_coefficient_mu 0.395
_exptl_absorpt_correction_T_max 1.00000
_exptl_absorpt_correction_T_min 0.94827
_exptl_absorpt_correction_type multi-scan
_exptl_absorpt_process_details
;
(CrysAlis PRO; Rigaku OD, 2018)
;
_exptl_crystal_colour yellow
_exptl_crystal_density_diffrn 1.491
_exptl_crystal_density_method 'not measured'
_exptl_crystal_description plate
_exptl_crystal_F_000 608
_exptl_crystal_size_max 0.43
_exptl_crystal_size_mid 0.33
_exptl_crystal_size_min 0.21
_refine_diff_density_max 0.442
_refine_diff_density_min -0.399
_refine_ls_extinction_method none
_refine_ls_goodness_of_fit_ref 1.011
_refine_ls_hydrogen_treatment constr
_refine_ls_matrix_type full
_refine_ls_number_parameters 181
_refine_ls_number_reflns 4763
_refine_ls_number_restraints 0
_refine_ls_restrained_S_all 1.011
_refine_ls_R_factor_all 0.0669
_refine_ls_R_factor_gt 0.0481
_refine_ls_shift/su_max 0.000
_refine_ls_shift/su_mean 0.000
_refine_ls_structure_factor_coef Fsqd
_refine_ls_weighting_details 'calc w=1/[\s^2^(Fo^2^)+(0.0773P)^2^+0.3060P] where P=(Fo^2^+2Fc^2^)/3'
_refine_ls_weighting_scheme calc
_refine_ls_wR_factor_gt 0.1336
_refine_ls_wR_factor_ref 0.1482
_reflns_number_gt 3491
_reflns_number_total 4763
_reflns_threshold_expression 'I > 2\s(I)'
_cod_data_source_file xi2011sup1.cif
_cod_data_source_block 1
_cod_original_cell_volume 1315.76(4)
_cod_database_code 2242795

loop_
_space_group_symop_id
_space_group_symop_operation_xyz
1 'x, y, z'
2 '-x, y+1/2, -z+1/2'
3 '-x, -y, -z'
4 'x, -y-1/2, z-1/2'

loop_
_atom_site_type_symbol
_atom_site_label
_atom_site_fract_x
_atom_site_fract_y
_atom_site_fract_z
_atom_site_U_iso_or_equiv
_atom_site_adp_type
_atom_site_calc_flag
_atom_site_occupancy
S S1 0.29005(9) 0.07264(3) 0.05184(3) 0.05601(15) Uani d 1
S S2 0.68406(10) 0.36939(5) 0.21271(3) 0.0735(2) Uani d 1
N N3 0.8135(2) 0.37660(8) 0.02149(7) 0.0390(3) Uani d 1
N N1 0.6466(3) 0.19393(8) -0.01845(7) 0.0407(3) Uani d 1
C C1 0.5489(3) 0.23948(9) 0.03890(7) 0.0358(3) Uani d 1
C C7 0.6384(3) 0.33311(9) 0.05955(7) 0.0356(3) Uani d 1
C C8 0.3498(3) 0.18831(9) 0.07804(8) 0.0371(3) Uani d 1
C C12 0.5459(3) 0.38619(10) 0.12539(8) 0.0401(3) Uani d 1
C C2 0.8310(3) 0.23713(10) -0.05676(8) 0.0387(3) Uani d 1
C C6 0.9139(3) 0.32947(10) -0.03738(8) 0.0381(3) Uani d 1
N N2 0.9315(3) 0.18788(10) -0.11470(8) 0.0531(3) Uani d 1
C C11 0.0556(4) 0.06156(12) 0.11368(11) 0.0539(4) Uani d 1
H H11 -0.0380 0.0063 0.1198 0.065 Uiso calc 1
C C9 0.1873(3) 0.21596(11) 0.13489(9) 0.0439(3) Uani d 1
H H9 0.1894 0.2753 0.1576 0.053 Uiso calc 1
C C10 0.0188(3) 0.14123(12) 0.15320(10) 0.0523(4) Uani d 1
H H10 -0.1050 0.1470 0.1891 0.063 Uiso calc 1
C C5 1.1070(3) 0.37201(11) -0.07888(10) 0.0483(3) Uani d 1
H H5 1.1647 0.4329 -0.0676 0.058 Uiso calc 1
C C4 1.2062(4) 0.32159(14) -0.13583(10) 0.0532(4) Uani d 1
H H4 1.3348 0.3471 -0.1642 0.064 Uiso calc 1
C C3 1.1122(4) 0.23039(14) -0.15125(10) 0.0567(4) Uani d 1
H H3 1.1835 0.1973 -0.1906 0.068 Uiso calc 1
C C13 0.3588(4) 0.45253(13) 0.12665(11) 0.0561(4) Uani d 1
H H13 0.2629 0.4718 0.0844 0.067 Uiso calc 1
C C15 0.4890(4) 0.45263(18) 0.25111(12) 0.0691(6) Uani d 1
H H15 0.4964 0.4701 0.3016 0.083 Uiso calc 1
C C14 0.3271(5) 0.48905(15) 0.20032(13) 0.0655(5) Uani d 1
H H14 0.2047 0.5340 0.2116 0.079 Uiso calc 1

loop_
_atom_site_aniso_label
_atom_site_aniso_U_11
_atom_site_aniso_U_22
_atom_site_aniso_U_33
_atom_site_aniso_U_12
_atom_site_aniso_U_13
_atom_site_aniso_U_23
S1 0.0634(3) 0.0423(2) 0.0634(3) -0.00914(17) 0.0164(2) -0.01125(18)
S2 0.0567(3) 0.1255(5) 0.0382(2) 0.0178(3) -0.00148(19) -0.0182(3)
N3 0.0466(6) 0.0332(5) 0.0375(6) 0.0006(4) 0.0055(5) -0.0017(4)
N1 0.0509(6) 0.0359(6) 0.0356(6) -0.0007(5) 0.0059(5) -0.0035(4)
C1 0.0410(6) 0.0336(6) 0.0327(6) 0.0021(5) 0.0022(5) 0.0003(5)
C7 0.0407(6) 0.0335(6) 0.0327(6) 0.0022(5) 0.0018(5) -0.0016(5)
C8 0.0419(6) 0.0331(6) 0.0365(6) 0.0003(5) 0.0031(5) 0.0011(5)
C12 0.0448(7) 0.0396(7) 0.0363(6) -0.0041(5) 0.0049(5) -0.0068(5)
C2 0.0473(7) 0.0361(6) 0.0329(6) 0.0031(5) 0.0053(5) -0.0010(5)
C6 0.0455(7) 0.0352(6) 0.0337(6) 0.0023(5) 0.0046(5) 0.0013(5)
N2 0.0690(9) 0.0478(7) 0.0437(7) -0.0010(6) 0.0165(6) -0.0107(6)
C11 0.0544(9) 0.0437(8) 0.0639(11) -0.0095(7) 0.0064(8) 0.0063(7)
C9 0.0480(7) 0.0358(6) 0.0487(8) -0.0013(6) 0.0157(6) 0.0026(6)
C10 0.0527(9) 0.0508(9) 0.0544(9) -0.0041(7) 0.0159(7) 0.0061(7)
C5 0.0544(9) 0.0436(8) 0.0474(8) -0.0045(6) 0.0103(7) 0.0025(6)
C4 0.0563(9) 0.0572(10) 0.0474(8) -0.0011(7) 0.0173(7) 0.0046(7)
C3 0.0684(11) 0.0590(10) 0.0439(8) 0.0037(8) 0.0201(8) -0.0072(7)
C13 0.0728(11) 0.0462(8) 0.0495(9) 0.0139(8) 0.0069(8) -0.0080(7)
C15 0.0678(11) 0.0904(15) 0.0505(10) -0.0221(11) 0.0229(9) -0.0331(10)
C14 0.0807(13) 0.0528(10) 0.0645(12) 0.0034(9) 0.0221(10) -0.0199(9)

loop_
_atom_type_symbol
_atom_type_description
_atom_type_scat_dispersion_real
_atom_type_scat_dispersion_imag
_atom_type_scat_source
C C 0.0033 0.0016 'International Tables Vol C Tables 4.2.6.8 and 6.1.1.4'
H H 0.0000 0.0000 'International Tables Vol C Tables 4.2.6.8 and 6.1.1.4'
N N 0.0061 0.0033 'International Tables Vol C Tables 4.2.6.8 and 6.1.1.4'
S S 0.1246 0.1234 'International Tables Vol C Tables 4.2.6.8 and 6.1.1.4'

loop_
_geom_angle_atom_site_label_1
_geom_angle_atom_site_label_2
_geom_angle_atom_site_label_3
_geom_angle
_geom_angle_publ_flag
C11 S1 C8 92.41(8) no
C12 S2 C15 91.49(10) no
C7 N3 C6 117.71(12) no
C1 N1 C2 118.29(12) no
N1 C1 C7 120.52(12) no
N1 C1 C8 115.38(12) no
C7 C1 C8 124.10(12) no
N3 C7 C1 121.59(12) no
N3 C7 C12 115.14(12) no
C1 C7 C12 123.26(12) no
C1 C8 S1 117.68(10) no
C9 C8 S1 110.41(11) no
C9 C8 C1 131.91(13) no
C7 C12 S2 120.39(11) no
C13 C12 S2 111.44(12) no
C13 C12 C7 128.15(15) no
N1 C2 C6 120.97(12) no
N1 C2 N2 117.05(13) no
N2 C2 C6 121.98(14) no
N3 C6 C2 120.89(13) no
N3 C6 C5 119.97(13) no
C5 C6 C2 119.13(13) no
C3 N2 C2 116.51(14) no
S1 C11 H11 123.7 no
C10 C11 S1 112.65(13) no
C10 C11 H11 123.7 no
C8 C9 H9 124.5 no
C8 C9 C10 111.02(14) no
C10 C9 H9 124.5 no
C11 C10 C9 113.49(16) no
C11 C10 H10 123.3 no
C9 C10 H10 123.3 no
C6 C5 H5 121.0 no
C4 C5 C6 118.02(15) no
C4 C5 H5 121.0 no
C5 C4 H4 120.5 no
C5 C4 C3 119.03(15) no
C3 C4 H4 120.5 no
N2 C3 C4 125.32(15) no
N2 C3 H3 117.3 no
C4 C3 H3 117.3 no
C12 C13 H13 124.0 no
C12 C13 C14 111.93(18) no
C14 C13 H13 124.0 no
S2 C15 H15 124.0 no
C14 C15 S2 111.93(15) no
C14 C15 H15 124.0 no
C13 C14 H14 123.4 no
C15 C14 C13 113.20(18) no
C15 C14 H14 123.4 no

loop_
_geom_bond_atom_site_label_1
_geom_bond_atom_site_label_2
_geom_bond_distance
_geom_bond_publ_flag
S1 C8 1.7229(14) no
S1 C11 1.686(2) no
S2 C12 1.7060(15) no
S2 C15 1.716(2) no
N3 C7 1.3131(18) no
N3 C6 1.3613(18) no
N1 C1 1.3236(18) no
N1 C2 1.3486(19) no
C1 C7 1.4452(19) no
C1 C8 1.466(2) no
C7 C12 1.4852(19) no
C8 C9 1.401(2) no
C12 C13 1.358(2) no
C2 C6 1.413(2) no
C2 N2 1.3637(19) no
C6 C5 1.409(2) no
N2 C3 1.314(2) no
C11 H11 0.9300 no
C11 C10 1.343(3) no
C9 H9 0.9300 no
C9 C10 1.422(2) no
C10 H10 0.9300 no
C5 H5 0.9300 no
C5 C4 1.356(2) no
C4 H4 0.9300 no
C4 C3 1.402(3) no
C3 H3 0.9300 no
C13 H13 0.9300 no
C13 C14 1.422(3) no
C15 H15 0.9300 no
C15 C14 1.322(4) no
C14 H14 0.9300 no

loop_
_geom_torsion_atom_site_label_1
_geom_torsion_atom_site_label_2
_geom_torsion_atom_site_label_3
_geom_torsion_atom_site_label_4
_geom_torsion
_geom_torsion_publ_flag
S1 C8 C9 C10 -0.99(18) no
S1 C11 C10 C9 -0.9(2) no
S2 C12 C13 C14 -0.7(2) no
S2 C15 C14 C13 -1.6(3) no
N3 C7 C12 S2 -92.59(15) no
N3 C7 C12 C13 85.5(2) no
N3 C6 C5 C4 178.33(15) no
N1 C1 C7 N3 1.6(2) no
N1 C1 C7 C12 -176.99(13) no
N1 C1 C8 S1 6.41(17) no
N1 C1 C8 C9 -172.69(15) no
N1 C2 C6 N3 1.3(2) no
N1 C2 C6 C5 -179.99(14) no
N1 C2 N2 C3 -179.52(16) no
C1 N1 C2 C6 -1.4(2) no
C1 N1 C2 N2 178.84(14) no
C1 C7 C12 S2 86.08(16) no
C1 C7 C12 C13 -95.8(2) no
C1 C8 C9 C10 178.15(15) no
C7 N3 C6 C2 0.3(2) no
C7 N3 C6 C5 -178.40(13) no
C7 C1 C8 S1 -173.50(11) no
C7 C1 C8 C9 7.4(2) no
C7 C12 C13 C14 -178.93(16) no
C8 S1 C11 C10 0.26(16) no
C8 C1 C7 N3 -178.50(13) no
C8 C1 C7 C12 2.9(2) no
C8 C9 C10 C11 1.2(2) no
C12 S2 C15 C14 1.07(18) no
C12 C13 C14 C15 1.5(3) no
C2 N1 C1 C7 0.0(2) no
C2 N1 C1 C8 -179.89(12) no
C2 C6 C5 C4 -0.4(2) no
C2 N2 C3 C4 -0.6(3) no
C6 N3 C7 C1 -1.7(2) no
C6 N3 C7 C12 177.03(12) no
C6 C2 N2 C3 0.7(2) no
C6 C5 C4 C3 0.5(3) no
N2 C2 C6 N3 -178.93(14) no
N2 C2 C6 C5 -0.3(2) no
C11 S1 C8 C1 -178.84(12) no
C11 S1 C8 C9 0.44(13) no
C5 C4 C3 N2 0.0(3) no
C15 S2 C12 C7 178.22(13) no
C15 S2 C12 C13 -0.19(15) no

_cod_database_fobs_code 2242795
